data_2006252
loop_
_publ_author_name
'Carlo Castellari'
'Stefano Ottani'

_publ_section_title
;
 Two Monoclinic Forms of Diclofenac Acid
;
_journal_issue 6
_journal_name_full 'Acta Crystallographica Section C'
_journal_page_first 794
_journal_page_last 797
_journal_paper_doi 10.1107/S0108270197002126
_journal_volume 53
_journal_year 1997
_chemical_formula_moiety 'C14 H11 Cl2 N O2'
_chemical_formula_sum 'C14 H11 Cl2 N O2'
_chemical_formula_weight 296.14
_chemical_name_common 'Diclofenac acid'
_chemical_name_systematic
;
 (2-((2,6-Dichlorophenyl)amino-phenyl)acetic acid (HD)
;
_space_group_IT_number 14
_symmetry_cell_setting monoclinic
_symmetry_space_group_name_Hall '-P 2ybc'
_symmetry_space_group_name_H-M 'P 1 21/c 1'
_audit_creation_method SHELXL
_cell_angle_alpha 90.00
_cell_angle_beta 92.76(2)
_cell_angle_gamma 90.00
_cell_formula_units_Z 4
_cell_length_a 8.384(2)
_cell_length_b 10.898(2)
_cell_length_c 14.822(5)
_cell_measurement_reflns_used 25
_cell_measurement_temperature 293(2)
_cell_measurement_theta_max 12
_cell_measurement_theta_min 7
_cell_volume 1352.7(6)
_computing_cell_refinement 'CAD-4 Software'
_computing_data_collection 'CAD-4 Software (Enraf-Nonius, 1989)'
_computing_data_reduction 'MolEN (Fair, 1990)'
_computing_molecular_graphics 'ORTEPII (Johnson, 1976)'
_computing_publication_material SHELXL93
_computing_structure_refinement 'SHELXL93 (Sheldrick, 1993)'
_computing_structure_solution 'SHELXS86 (Sheldrick, 1990)'
_diffrn_ambient_temperature 293(2)
_diffrn_measurement_device 'ENRAF NONIUS CAD-4 diffractometer'
_diffrn_measurement_method 'profile data from \w scans'
_diffrn_radiation_monochromator graphite
_diffrn_radiation_source 'fine-focus sealed tube'
_diffrn_radiation_type MoK\a
_diffrn_radiation_wavelength 0.71069
_diffrn_reflns_av_R_equivalents 0.0374
_diffrn_reflns_av_sigmaI/netI 0.0698
_diffrn_reflns_limit_h_max 11
_diffrn_reflns_limit_h_min -11
_diffrn_reflns_limit_k_max 15
_diffrn_reflns_limit_k_min 0
_diffrn_reflns_limit_l_max 20
_diffrn_reflns_limit_l_min 0
_diffrn_reflns_number 4079
_diffrn_reflns_theta_max 29.98
_diffrn_reflns_theta_min 2.75
_diffrn_standards_decay_% 0
_diffrn_standards_interval_time 160
_diffrn_standards_number 3
_exptl_absorpt_coefficient_mu 0.476
_exptl_absorpt_correction_type none
_exptl_crystal_colour colourless
_exptl_crystal_density_diffrn 1.454
_exptl_crystal_density_meas 1.45
_exptl_crystal_density_method
;
flotation in a mixture of 1-bromo-3-chloropropane and p-xylene
;
_exptl_crystal_description plate
_exptl_crystal_F_000 608
_exptl_crystal_size_max 0.40
_exptl_crystal_size_mid 0.15
_exptl_crystal_size_min 0.1
_refine_diff_density_max 0.249
_refine_diff_density_min -0.210
_refine_ls_extinction_method none
_refine_ls_goodness_of_fit_all 1.005
_refine_ls_goodness_of_fit_obs 1.172
_refine_ls_hydrogen_treatment refall
_refine_ls_matrix_type full
_refine_ls_number_parameters 216
_refine_ls_number_reflns 3937
_refine_ls_number_restraints 36
_refine_ls_restrained_S_all 1.005
_refine_ls_restrained_S_obs 1.159
_refine_ls_R_factor_all 0.1569
_refine_ls_R_factor_obs .0397
_refine_ls_shift/esd_max -0.203
_refine_ls_shift/esd_mean 0.009
_refine_ls_structure_factor_coef Fsqd
_refine_ls_weighting_details 'w = 1/[\s^2^(Fo^2^)+(0.0407P)^2^+0.3220P] where P=(Fo^2^+2Fc^2^)/3'
_refine_ls_weighting_scheme calc
_refine_ls_wR_factor_all 0.1206
_refine_ls_wR_factor_obs .0859
_reflns_number_observed 1597
_reflns_number_total 3940
_reflns_observed_criterion >2sigma(I)
_cod_data_source_file sk1077.cif
_cod_data_source_block HD1
_cod_depositor_comments
;
The following automatic conversions were performed:
'_symmetry_cell_setting' value 'Monoclinic' changed to 'monoclinic'
according to '/home/saulius/struct/CIF-dictionaries/cif_core.dic'
dictionary named 'cif_core.dic' version 2.4.1 from 2010-06-29.

Automatic conversion script
Id: cif_fix_enum 1527 2010-12-29 10:47:43Z saulius 

The following automatic conversions were performed:

'_symmetry_cell_setting' value 'Monoclinic' changed to 'monoclinic'
according to /home/saulius/struct/CIF-dictionaries/cif_core.dic
dictionary named 'cif_core.dic' version 2.4.1 from 2010-06-29.

Automatic conversion script
Id: cif_fix_values 1715 2011-07-08 13:25:40Z adriana 

The following automatic conversions were performed:

'_refine_ls_weighting_scheme' value 'calc w =
1/[\s^2^(Fo^2^)+(0.0407P)^2^+0.3220P] where P=(Fo^2^+2Fc^2^)/3' was
changed to 'calc'. New tag '_refine_ls_weighting_details' was
created. The value of the new tag was set to 'w =
1/[\s^2^(Fo^2^)+(0.0407P)^2^+0.3220P] where P=(Fo^2^+2Fc^2^)/3'.

Automatic conversion script
Id: cif_fix_values 3143 2015-03-26 13:38:13Z robertas 
;
_cod_original_sg_symbol_H-M 'P 21/c'
_cod_database_code 2006252

loop_
_symmetry_equiv_pos_as_xyz
'x, y, z'
'-x, y+1/2, -z+1/2'
'-x, -y, -z'
'x, -y-1/2, z-1/2'

loop_
_atom_site_aniso_label
_atom_site_aniso_U_11
_atom_site_aniso_U_22
_atom_site_aniso_U_33
_atom_site_aniso_U_12
_atom_site_aniso_U_13
_atom_site_aniso_U_23
Cl1 .0549(4) .0925(6) .0859(5) .0060(4) .0220(4) .0023(4)
Cl2 .0523(4) .0976(6) .0664(4) -.0122(4) .0149(3) -.0094(4)
N1 .0516(12) .0617(15) .0431(12) .0128(11) .0041(10) -.0139(11)
C1 .0403(12) .051(2) .0400(12) .0025(11) .0079(10) -.0013(11)
C2 .0422(12) .057(2) .0393(12) -.0081(11) .0123(10) -.0049(11)
C3 .0468(14) .083(2) .0442(15) -.0051(14) .0006(12) -.0034(14)
C4 .0478(15) .080(2) .056(2) .0103(15) .0028(13) .009(2)
C5 .0560(15) .055(2) .063(2) .0087(14) .0195(13) .0015(15)
C6 .0518(14) .053(2) .0474(14) .0006(13) .0048(12) -.0078(12)
C7 .0449(12) .0440(14) .0448(13) .0041(10) .0019(10) -.0018(10)
C8 .0457(13) .0485(15) .061(2) .0031(12) .0024(11) .0037(13)
C9 .053(2) .065(2) .074(2) -.0001(14) -.013(2) .003(2)
C10 .076(2) .076(2) .050(2) .002(2) -.020(2) -.006(2)
C11 .070(2) .066(2) .045(2) .0029(15) .0024(14) -.0024(14)
C12 .0467(13) .056(2) .0487(14) .0019(12) .0022(11) -.0025(12)
C13 .057(2) .062(2) .052(2) -.0154(14) .0131(13) -.0141(14)
C14 .062(2) .050(2) .0481(15) -.0069(13) .0100(12) -.0140(12)
O1 .0569(11) .0910(15) .0518(10) -.0009(10) .0099(9) -.0119(10)
O2 .0640(12) .0919(15) .0503(11) -.0043(11) .0083(9) -.0147(10)

loop_
_atom_site_label
_atom_site_fract_x
_atom_site_fract_y
_atom_site_fract_z
_atom_site_U_iso_or_equiv
_atom_site_thermal_displace_type
_atom_site_calc_flag
_atom_site_refinement_flags
_atom_site_occupancy
_atom_site_disorder_group
_atom_site_type_symbol
Cl1 -.21669(8) -.15465(8) -.29440(5) .0771(3) Uani d D 1 . Cl
Cl2 .36003(8) -.10061(8) -.43659(5) .0717(2) Uani d D 1 . Cl
N1 .1334(3) -.0990(2) -.28686(14) .0521(6) Uani d . 1 . N
C1 .2551(3) -.1684(2) -.24197(15) .0435(6) Uani d D 1 . C
C2 .3466(3) -.1148(2) -.17101(15) .0458(6) Uani d D 1 . C
C3 .4686(3) -.1829(3) -.1298(2) .0580(7) Uani d D 1 . C
C4 .5011(3) -.3003(3) -.1558(2) .0611(7) Uani d D 1 . C
C5 .4095(3) -.3526(3) -.2238(2) .0576(7) Uani d D 1 . C
C6 .2865(3) -.2880(2) -.2673(2) .0508(6) Uani d D 1 . C
C7 .0675(3) -.1323(2) -.37120(15) .0446(6) Uani d D 1 . C
C8 -.0949(3) -.1570(2) -.3860(2) .0517(6) Uani d D 1 . C
C9 -.1616(4) -.1836(3) -.4699(2) .0646(8) Uani d D 1 . C
C10 -.0674(4) -.1898(3) -.5418(2) .0684(8) Uani d D 1 . C
C11 .0944(4) -.1670(3) -.5312(2) .0606(7) Uani d D 1 . C
C12 .1589(3) -.1371(2) -.4474(2) .0504(6) Uani d D 1 . C
C13 .3124(3) .0128(3) -.1390(2) .0566(7) Uani d D 1 . C
C14 .1745(3) .0088(2) -.0776(2) .0531(6) Uani d . 1 . C
O1 .0354(2) .0066(2) -.10847(11) .0663(5) Uani d . 1 . O
O2 .2136(2) .0046(2) .00759(12) .0685(5) Uani d . 1 . O
H1 .075(3) -.070(2) -.2552(17) .050(8) Uiso d . 1 . H
H2 .524(3) -.149(2) -.0801(15) .067(8) Uiso d D 1 . H
H3 .585(3) -.347(2) -.1279(17) .075(9) Uiso d D 1 . H
H4 .426(3) -.4320(19) -.2427(17) .069(9) Uiso d D 1 . H
H5 .226(3) -.322(2) -.3145(14) .058(8) Uiso d D 1 . H
H6 -.272(2) -.196(3) -.4722(18) .079(9) Uiso d D 1 . H
H7 -.108(3) -.207(2) -.5988(14) .073(8) Uiso d D 1 . H
H8 .157(3) -.171(3) -.5808(16) .084(10) Uiso d D 1 . H
H9 .276(3) .064(2) -.1899(14) .048(7) Uiso d D 1 . H
H10 .406(3) .050(2) -.1087(15) .055(7) Uiso d D 1 . H
H11 .110(4) -.001(3) .047(3) .132(13) Uiso d . 1 . H

loop_
_atom_type_symbol
_atom_type_description
_atom_type_scat_dispersion_real
_atom_type_scat_dispersion_imag
_atom_type_scat_source
C C 0.0033 0.0016 'International Tables Vol C Tables 4.2.6.8 and 6.1.1.4'
H H 0.0000 0.0000 'International Tables Vol C Tables 4.2.6.8 and 6.1.1.4'
Cl Cl 0.1484 0.1585 'International Tables Vol C Tables 4.2.6.8 and 6.1.1.4'
N N 0.0061 0.0033 'International Tables Vol C Tables 4.2.6.8 and 6.1.1.4'
O O 0.0106 0.0060 'International Tables Vol C Tables 4.2.6.8 and 6.1.1.4'

loop_
_geom_angle_atom_site_label_1
_geom_angle_atom_site_label_2
_geom_angle_atom_site_label_3
_geom_angle
_geom_angle_publ_flag
C7 N1 C1 122.1(2) y
C7 N1 H1 115.0(18) y
C1 N1 H1 113.8(19) y
C6 C1 C2 119.4(2) ?
C6 C1 N1 121.3(2) ?
C2 C1 N1 119.3(2) ?
C3 C2 C1 118.4(2) ?
C3 C2 C13 120.4(2) ?
C1 C2 C13 121.2(2) ?
C4 C3 C2 122.1(3) ?
C4 C3 H2 120.0(17) ?
C2 C3 H2 117.7(17) ?
C5 C4 C3 119.2(3) ?
C5 C4 H3 118.5(17) ?
C3 C4 H3 122.4(17) ?
C4 C5 C6 120.9(3) ?
C4 C5 H4 122.0(17) ?
C6 C5 H4 117.1(17) ?
C5 C6 C1 120.0(3) ?
C5 C6 H5 121.2(16) ?
C1 C6 H5 118.8(16) ?
N1 C7 C8 122.3(2) ?
N1 C7 C12 121.8(2) ?
C8 C7 C12 115.8(2) ?
C9 C8 C7 122.5(2) ?
C9 C8 Cl1 118.9(2) ?
C7 C8 Cl1 118.7(2) ?
C10 C9 C8 119.7(3) ?
C10 C9 H6 125.2(18) ?
C8 C9 H6 115.1(18) ?
C9 C10 C11 120.5(3) ?
C9 C10 H7 122.2(18) ?
C11 C10 H7 117.3(18) ?
C12 C11 C10 119.3(3) ?
C12 C11 H8 121.3(18) ?
C10 C11 H8 119.4(18) ?
C11 C12 C7 122.3(2) ?
C11 C12 Cl2 118.6(2) ?
C7 C12 Cl2 119.1(2) ?
C2 C13 C14 109.1(2) ?
C2 C13 H9 110.2(14) ?
C14 C13 H9 105.3(13) ?
C2 C13 H10 111.7(14) ?
C14 C13 H10 110.9(14) ?
H9 C13 H10 109.(2) ?
O1 C14 O2 123.7(2) y
O1 C14 C13 121.1(2) y
O2 C14 C13 115.2(2) y
C14 O2 H11 111.0(19) ?

loop_
_geom_bond_atom_site_label_1
_geom_bond_atom_site_label_2
_geom_bond_site_symmetry_2
_geom_bond_distance
_geom_bond_publ_flag
Cl1 C8 . 1.738(3) y
Cl2 C12 . 1.733(2) y
N1 C7 . 1.390(3) y
N1 C1 . 1.411(3) y
N1 H1 . .76(2) ?
C1 C6 . 1.385(3) ?
C1 C2 . 1.399(3) ?
C2 C3 . 1.382(4) ?
C2 C13 . 1.502(4) y
C3 C4 . 1.367(4) ?
C3 H2 . .93(2) ?
C4 C5 . 1.362(4) ?
C4 H3 . .95(2) ?
C5 C6 . 1.382(4) ?
C5 H4 . .92(2) ?
C6 H5 . .92(2) ?
C7 C8 . 1.395(3) ?
C7 C12 . 1.396(3) ?
C8 C9 . 1.369(4) ?
C9 C10 . 1.358(4) ?
C9 H6 . .93(2) ?
C10 C11 . 1.380(4) ?
C10 H7 . .92(2) ?
C11 C12 . 1.370(3) ?
C11 H8 . .92(2) ?
C13 C14 . 1.506(3) y
C13 H9 . .98(2) ?
C13 H10 . .97(2) ?
C14 O1 . 1.233(3) y
C14 O2 . 1.289(3) y
O2 H11 . 1.07(4) y

loop_
_geom_torsion_atom_site_label_1
_geom_torsion_atom_site_label_2
_geom_torsion_atom_site_label_3
_geom_torsion_atom_site_label_4
_geom_torsion
_geom_torsion_publ_flag
C7 N1 C1 C6 -17.0(3) ?
C7 N1 C1 C2 162.5(2) ?
C6 C1 C2 C3 1.6(3) ?
N1 C1 C2 C3 -177.9(2) ?
C6 C1 C2 C13 -177.6(2) ?
N1 C1 C2 C13 2.9(3) ?
C1 C2 C3 C4 -0.6(3) ?
C13 C2 C3 C4 178.6(2) ?
C2 C3 C4 C5 -0.7(4) ?
C3 C4 C5 C6 1.0(4) ?
C4 C5 C6 C1 0.1(4) ?
C2 C1 C6 C5 -1.3(3) ?
N1 C1 C6 C5 178.2(2) ?
C1 N1 C7 C8 120.7(3) ?
C1 N1 C7 C12 -62.6(3) y
N1 C7 C8 C9 176.5(3) ?
C12 C7 C8 C9 -0.4(4) ?
N1 C7 C8 Cl1 -3.8(3) ?
C12 C7 C8 Cl1 179.3(2) ?
C7 C8 C9 C10 1.8(4) ?
Cl1 C8 C9 C10 -177.9(2) ?
C8 C9 C10 C11 -1.3(5) ?
C9 C10 C11 C12 -0.5(5) ?
C10 C11 C12 C7 2.0(4) ?
C10 C11 C12 Cl2 -176.5(2) ?
N1 C7 C12 C11 -178.4(3) ?
C8 C7 C12 C11 -1.5(4) ?
N1 C7 C12 Cl2 0.1(3) ?
C8 C7 C12 Cl2 177.0(2) ?
C3 C2 C13 C14 -98.8(3) ?
C1 C2 C13 C14 80.3(3) ?
C2 C13 C14 O1 -82.0(3) y
C2 C13 C14 O2 96.3(3) y

loop_
_cod_related_entry_id
_cod_related_entry_database
_cod_related_entry_code
1 ChemSpider 2925
